data_4078446
loop_
_publ_author_name
'Ren, Shikuo'
'Qiu, Zaozao'
'Xie, Zuowei'

_publ_section_title
;
 Reaction of Zirconocene--Carboryne with Alkenes: Synthesis and Structure
 of Zirconacyclopentanes with a Carborane Auxiliary
;
_journal_issue 12
_journal_name_full Organometallics
_journal_page_first 4435
_journal_paper_doi 10.1021/om300202p
_journal_volume 31
_journal_year 2012
_chemical_formula_sum 'C20 H28 B10 Zr'
_chemical_formula_weight 467.74
_chemical_name_systematic
; 
 ? 
;
_space_group_IT_number 14
_symmetry_cell_setting monoclinic
_symmetry_space_group_name_Hall '-P 2yn'
_symmetry_space_group_name_H-M 'P 1 21/n 1'
_atom_sites_solution_hydrogens geom
_atom_sites_solution_primary direct
_atom_sites_solution_secondary difmap
_audit_creation_method SHELXL-97
_cell_angle_alpha 90.00
_cell_angle_beta 110.396(3)
_cell_angle_gamma 90.00
_cell_formula_units_Z 4
_cell_length_a 14.939(2)
_cell_length_b 8.2123(12)
_cell_length_c 19.487(3)
_cell_measurement_temperature 293(2)
_cell_volume 2240.9(6)
_computing_cell_refinement 'BRUKER SMART CCD DIFFRACTOMETER'
_computing_data_collection 'BRUKER SMART CCD DIFFRACTOMETER'
_computing_data_reduction 'BRUKER SMART CCD DIFFRACTOMETER'
_computing_molecular_graphics 'SIEMENS SHELXTL'
_computing_publication_material 'SIEMENS SHELXTL'
_computing_structure_refinement 'SHELXL-97 (Sheldrick, 1997)'
_computing_structure_solution 'SHELXS-97 (Sheldrick, 1990)'
_diffrn_ambient_temperature 293(2)
_diffrn_measured_fraction_theta_full 0.997
_diffrn_measured_fraction_theta_max 0.997
_diffrn_measurement_device_type 'BRUKER SMART CCD DIFFRACTOMETER'
_diffrn_measurement_method 'OMEGA SCAN'
_diffrn_radiation_monochromator graphite
_diffrn_radiation_source 'fine-focus sealed tube'
_diffrn_radiation_type MoK\a
_diffrn_radiation_wavelength 0.71073
_diffrn_reflns_av_R_equivalents 0.0328
_diffrn_reflns_av_sigmaI/netI 0.0365
_diffrn_reflns_limit_h_max 19
_diffrn_reflns_limit_h_min -19
_diffrn_reflns_limit_k_max 10
_diffrn_reflns_limit_k_min -9
_diffrn_reflns_limit_l_max 18
_diffrn_reflns_limit_l_min -25
_diffrn_reflns_number 14760
_diffrn_reflns_theta_full 28.05
_diffrn_reflns_theta_max 28.05
_diffrn_reflns_theta_min 1.49
_exptl_absorpt_coefficient_mu 0.497
_exptl_absorpt_correction_T_max 1.0000
_exptl_absorpt_correction_T_min 0.762832
_exptl_absorpt_correction_type multi-scan
_exptl_crystal_colour black
_exptl_crystal_density_diffrn 1.386
_exptl_crystal_density_method 'not measured'
_exptl_crystal_description block
_exptl_crystal_F_000 952
_exptl_crystal_size_max 0.40
_exptl_crystal_size_mid 0.30
_exptl_crystal_size_min 0.20
_refine_diff_density_max 0.899
_refine_diff_density_min -0.330
_refine_diff_density_rms 0.072
_refine_ls_extinction_method none
_refine_ls_goodness_of_fit_ref 1.035
_refine_ls_hydrogen_treatment riding
_refine_ls_matrix_type full
_refine_ls_number_parameters 280
_refine_ls_number_reflns 5420
_refine_ls_number_restraints 0
_refine_ls_restrained_S_all 1.035
_refine_ls_R_factor_all 0.0461
_refine_ls_R_factor_gt 0.0347
_refine_ls_shift/su_max 0.002
_refine_ls_shift/su_mean 0.000
_refine_ls_structure_factor_coef Fsqd
_refine_ls_weighting_details 'calc w=1/[\s^2^(Fo^2^)+(0.0477P)^2^+0.8053P] where P=(Fo^2^+2Fc^2^)/3'
_refine_ls_weighting_scheme calc
_refine_ls_wR_factor_gt 0.0864
_refine_ls_wR_factor_ref 0.0940
_reflns_number_gt 4432
_reflns_number_total 5420
_reflns_threshold_expression >2sigma(I)
_cod_data_source_file om300202p_si_002.cif
_cod_data_source_block 3a
_cod_depositor_comments
;
The following automatic conversions were performed:

'_symmetry_cell_setting' value 'Monoclinic' changed to 'monoclinic'
according to /home/saulius/struct/CIF-dictionaries/cif_core.dic
dictionary named 'cif_core.dic' version 2.4.1 from 2010-06-29.

Automatic conversion script
Id: cif_fix_values 1891 2012-01-12 08:04:46Z andrius 
;
_cod_original_cell_volume 2241.0(6)
_cod_original_sg_symbol_H-M P2(1)/n
_cod_database_code 4078446

loop_
_symmetry_equiv_pos_as_xyz
'x, y, z'
'-x+1/2, y+1/2, -z+1/2'
'-x, -y, -z'
'x-1/2, -y-1/2, z-1/2'

loop_
_atom_site_label
_atom_site_type_symbol
_atom_site_fract_x
_atom_site_fract_y
_atom_site_fract_z
_atom_site_U_iso_or_equiv
_atom_site_adp_type
_atom_site_occupancy
_atom_site_symmetry_multiplicity
_atom_site_calc_flag
_atom_site_refinement_flags
Zr1 Zr 0.457962(15) 0.83511(2) 0.176298(10) 0.03377(8) Uani 1 1 d .
C1 C 0.54724(14) 1.0573(3) 0.33504(11) 0.0356(4) Uani 1 1 d .
C2 C 0.58726(13) 0.9246(2) 0.28530(11) 0.0307(4) Uani 1 1 d .
C11 C 0.45712(17) 1.1039(3) 0.11451(12) 0.0410(5) Uani 1 1 d .
H11A H 0.4528 1.2114 0.1350 0.049 Uiso 1 1 calc R
C12 C 0.38042(16) 1.0147(3) 0.06657(11) 0.0403(5) Uani 1 1 d .
H12A H 0.3134 1.0491 0.0485 0.048 Uiso 1 1 calc R
C13 C 0.41755(16) 0.8796(3) 0.04162(12) 0.0401(5) Uani 1 1 d .
H13A H 0.3809 0.8047 0.0029 0.048 Uiso 1 1 calc R
C14 C 0.51746(17) 0.8844(3) 0.07342(13) 0.0433(5) Uani 1 1 d .
H14A H 0.5622 0.8148 0.0601 0.052 Uiso 1 1 calc R
C15 C 0.54190(16) 1.0237(3) 0.11817(12) 0.0449(5) Uani 1 1 d .
H15A H 0.6067 1.0665 0.1416 0.054 Uiso 1 1 calc R
C16 C 0.39618(16) 0.5788(2) 0.21721(13) 0.0417(5) Uani 1 1 d .
H16A H 0.3524 0.5747 0.2447 0.050 Uiso 1 1 calc R
C17 C 0.36989(18) 0.5722(3) 0.14066(14) 0.0489(6) Uani 1 1 d .
H17A H 0.3046 0.5602 0.1059 0.059 Uiso 1 1 calc R
C18 C 0.4526(2) 0.5535(3) 0.12414(15) 0.0556(7) Uani 1 1 d .
H18A H 0.4550 0.5276 0.0758 0.067 Uiso 1 1 calc R
C19 C 0.53010(19) 0.5538(3) 0.18946(17) 0.0550(7) Uani 1 1 d .
H19A H 0.5963 0.5288 0.1946 0.066 Uiso 1 1 calc R
C20 C 0.49506(17) 0.5671(2) 0.24689(14) 0.0438(5) Uani 1 1 d .
H20A H 0.5328 0.5553 0.2990 0.053 Uiso 1 1 calc R
C21 C 0.44226(15) 1.1019(3) 0.30069(15) 0.0493(6) Uani 1 1 d .
H21A H 0.4366 1.2037 0.2743 0.059 Uiso 1 1 calc R
H21B H 0.4160 1.1184 0.3392 0.059 Uiso 1 1 calc R
C22 C 0.38432(14) 0.9719(2) 0.24849(13) 0.0386(5) Uani 1 1 d .
H22A H 0.3696 0.8886 0.2790 0.046 Uiso 1 1 calc R
C23 C 0.29242(13) 1.0189(2) 0.19285(11) 0.0327(4) Uani 1 1 d .
C24 C 0.26729(15) 1.1793(3) 0.16901(13) 0.0393(5) Uani 1 1 d .
H24A H 0.3077 1.2641 0.1923 0.047 Uiso 1 1 calc R
C25 C 0.18431(17) 1.2141(3) 0.11208(14) 0.0488(6) Uani 1 1 d .
H25A H 0.1696 1.3217 0.0976 0.059 Uiso 1 1 calc R
C26 C 0.12268(19) 1.0917(4) 0.07626(16) 0.0632(7) Uani 1 1 d .
H26A H 0.0674 1.1157 0.0370 0.076 Uiso 1 1 calc R
C27 C 0.1439(2) 0.9343(4) 0.09923(15) 0.0637(8) Uani 1 1 d .
H27A H 0.1023 0.8512 0.0757 0.076 Uiso 1 1 calc R
C28 C 0.22679(16) 0.8970(3) 0.15722(13) 0.0431(5) Uani 1 1 d .
H28A H 0.2390 0.7895 0.1727 0.052 Uiso 1 1 calc R
B3 B 0.61937(18) 1.1280(3) 0.29078(14) 0.0381(5) Uani 1 1 d .
H3 H 0.5951 1.2091 0.2429 0.046 Uiso 1 1 calc R
B4 B 0.6312(2) 1.1989(3) 0.37965(16) 0.0464(6) Uani 1 1 d .
H4 H 0.6151 1.3255 0.3898 0.056 Uiso 1 1 calc R
B5 B 0.60353(19) 1.0339(3) 0.42727(14) 0.0456(6) Uani 1 1 d .
H5 H 0.5697 1.0530 0.4686 0.055 Uiso 1 1 calc R
B6 B 0.57457(16) 0.8647(3) 0.36671(13) 0.0354(5) Uani 1 1 d .
H6 H 0.5211 0.7741 0.3683 0.042 Uiso 1 1 calc R
B7 B 0.70413(17) 0.9748(3) 0.29902(14) 0.0404(5) Uani 1 1 d .
H7 H 0.7365 0.9556 0.2569 0.049 Uiso 1 1 calc R
B8 B 0.73408(19) 1.1456(3) 0.35865(15) 0.0448(6) Uani 1 1 d .
H8 H 0.7861 1.2375 0.3555 0.054 Uiso 1 1 calc R
B9 B 0.72439(19) 1.0870(4) 0.44366(15) 0.0480(6) Uani 1 1 d .
H9 H 0.7700 1.1406 0.4959 0.058 Uiso 1 1 calc R
B10 B 0.68862(18) 0.8776(3) 0.43598(14) 0.0428(6) Uani 1 1 d .
H10 H 0.7108 0.7945 0.4832 0.051 Uiso 1 1 calc R
B11 B 0.67710(16) 0.8106(3) 0.34636(14) 0.0370(5) Uani 1 1 d .
H11 H 0.6921 0.6840 0.3354 0.044 Uiso 1 1 calc R
B12 B 0.77001(17) 0.9485(4) 0.39406(15) 0.0453(6) Uani 1 1 d .
H12 H 0.8456 0.9121 0.4144 0.054 Uiso 1 1 calc R

loop_
_atom_site_aniso_label
_atom_site_aniso_U_11
_atom_site_aniso_U_22
_atom_site_aniso_U_33
_atom_site_aniso_U_23
_atom_site_aniso_U_13
_atom_site_aniso_U_12
Zr1 0.04820(14) 0.02290(11) 0.02513(11) 0.00217(7) 0.00639(9) -0.00629(7)
C1 0.0317(10) 0.0341(10) 0.0359(11) -0.0037(8) 0.0054(8) -0.0001(8)
C2 0.0310(9) 0.0276(9) 0.0303(10) 0.0029(8) 0.0068(8) -0.0004(7)
C11 0.0570(13) 0.0284(10) 0.0342(11) 0.0087(8) 0.0116(10) -0.0042(9)
C12 0.0429(11) 0.0443(12) 0.0308(11) 0.0131(9) 0.0091(9) 0.0010(9)
C13 0.0465(12) 0.0456(12) 0.0247(10) 0.0030(9) 0.0081(9) -0.0053(10)
C14 0.0476(12) 0.0495(13) 0.0361(12) 0.0082(10) 0.0186(10) 0.0018(10)
C15 0.0421(12) 0.0520(13) 0.0361(12) 0.0107(10) 0.0082(9) -0.0131(10)
C16 0.0497(12) 0.0275(10) 0.0527(14) 0.0046(9) 0.0240(11) -0.0056(9)
C17 0.0522(13) 0.0278(10) 0.0549(15) -0.0015(10) 0.0039(11) -0.0101(9)
C18 0.094(2) 0.0279(11) 0.0554(16) -0.0079(10) 0.0396(15) -0.0055(12)
C19 0.0519(14) 0.0330(11) 0.086(2) 0.0061(12) 0.0318(14) 0.0062(10)
C20 0.0512(13) 0.0244(9) 0.0465(13) 0.0084(9) 0.0053(10) -0.0001(9)
C21 0.0338(11) 0.0417(12) 0.0644(17) -0.0066(11) 0.0070(11) 0.0079(9)
C22 0.0285(9) 0.0308(10) 0.0538(13) 0.0060(9) 0.0112(9) 0.0023(8)
C23 0.0290(9) 0.0340(10) 0.0396(11) -0.0004(8) 0.0178(8) 0.0014(8)
C24 0.0348(10) 0.0352(11) 0.0489(13) 0.0005(9) 0.0160(10) 0.0032(8)
C25 0.0495(13) 0.0486(13) 0.0483(14) 0.0117(11) 0.0171(11) 0.0106(11)
C26 0.0521(15) 0.0712(18) 0.0477(15) 0.0131(14) -0.0061(12) -0.0019(13)
C27 0.0596(16) 0.0658(17) 0.0479(15) 0.0034(13) -0.0039(12) -0.0205(13)
C28 0.0440(12) 0.0404(12) 0.0429(13) 0.0024(10) 0.0128(10) -0.0081(10)
B3 0.0401(12) 0.0314(11) 0.0346(13) 0.0032(9) 0.0025(10) -0.0082(9)
B4 0.0475(15) 0.0391(13) 0.0412(14) -0.0077(11) 0.0011(11) -0.0071(11)
B5 0.0466(14) 0.0562(16) 0.0327(13) -0.0046(11) 0.0120(11) -0.0054(12)
B6 0.0320(11) 0.0401(12) 0.0319(12) 0.0052(9) 0.0084(9) -0.0035(9)
B7 0.0335(12) 0.0477(14) 0.0389(13) 0.0058(11) 0.0111(10) -0.0052(10)
B8 0.0369(12) 0.0471(14) 0.0403(14) 0.0040(11) 0.0005(11) -0.0155(10)
B9 0.0439(14) 0.0566(16) 0.0321(13) 0.0012(12) -0.0010(11) -0.0095(12)
B10 0.0360(12) 0.0531(15) 0.0316(12) 0.0086(11) 0.0022(10) -0.0034(11)
B11 0.0299(11) 0.0384(12) 0.0379(13) 0.0070(10) 0.0058(10) 0.0030(9)
B12 0.0290(11) 0.0573(16) 0.0418(14) 0.0107(12) 0.0025(10) -0.0038(11)

loop_
_atom_type_symbol
_atom_type_description
_atom_type_scat_dispersion_real
_atom_type_scat_dispersion_imag
_atom_type_scat_source
C C 0.0033 0.0016 'International Tables Vol C Tables 4.2.6.8 and 6.1.1.4'
H H 0.0000 0.0000 'International Tables Vol C Tables 4.2.6.8 and 6.1.1.4'
B B 0.0013 0.0007 'International Tables Vol C Tables 4.2.6.8 and 6.1.1.4'
Zr Zr -2.9673 0.5597 'International Tables Vol C Tables 4.2.6.8 and 6.1.1.4'

loop_
_geom_angle_atom_site_label_1
_geom_angle_atom_site_label_2
_geom_angle_atom_site_label_3
_geom_angle
C22 Zr1 C2 74.23(7)
C22 Zr1 C14 140.87(8)
C2 Zr1 C14 104.82(7)
C22 Zr1 C17 105.56(8)
C2 Zr1 C17 133.20(7)
C14 Zr1 C17 102.58(9)
C22 Zr1 C15 112.86(8)
C2 Zr1 C15 80.65(7)
C14 Zr1 C15 32.75(8)
C17 Zr1 C15 135.13(9)
C22 Zr1 C13 124.38(8)
C2 Zr1 C13 134.29(7)
C14 Zr1 C13 32.60(7)
C17 Zr1 C13 85.61(8)
C15 Zr1 C13 53.90(7)
C22 Zr1 C11 86.67(8)
C2 Zr1 C11 91.32(7)
C14 Zr1 C11 54.23(8)
C17 Zr1 C11 135.40(8)
C15 Zr1 C11 32.61(8)
C13 Zr1 C11 53.91(7)
C22 Zr1 C18 136.46(8)
C2 Zr1 C18 122.28(9)
C14 Zr1 C18 78.15(8)
C17 Zr1 C18 32.17(9)
C15 Zr1 C18 109.70(9)
C13 Zr1 C18 75.45(8)
C11 Zr1 C18 128.30(8)
C22 Zr1 C12 93.18(8)
C2 Zr1 C12 123.62(7)
C14 Zr1 C12 53.88(8)
C17 Zr1 C12 103.17(8)
C15 Zr1 C12 53.71(7)
C13 Zr1 C12 32.35(7)
C11 Zr1 C12 32.42(7)
C18 Zr1 C12 104.73(9)
C22 Zr1 C19 130.43(8)
C2 Zr1 C19 90.38(8)
C14 Zr1 C19 88.35(9)
C17 Zr1 C19 53.27(9)
C15 Zr1 C19 110.45(9)
C13 Zr1 C19 100.27(9)
C11 Zr1 C19 141.58(8)
C18 Zr1 C19 32.04(9)
C12 Zr1 C19 132.45(9)
C22 Zr1 C16 84.89(7)
C2 Zr1 C16 103.96(7)
C14 Zr1 C16 131.19(8)
C17 Zr1 C16 32.41(8)
C15 Zr1 C16 162.19(8)
C13 Zr1 C16 117.97(8)
C11 Zr1 C16 159.78(8)
C18 Zr1 C16 53.14(8)
C12 Zr1 C16 129.93(8)
C19 Zr1 C16 52.96(8)
C22 Zr1 C20 98.54(8)
C2 Zr1 C20 80.36(7)
C14 Zr1 C20 120.15(8)
C17 Zr1 C20 53.04(8)
C15 Zr1 C20 136.88(8)
C13 Zr1 C20 128.17(8)
C11 Zr1 C20 168.52(8)
C18 Zr1 C20 52.80(9)
C12 Zr1 C20 155.58(8)
C19 Zr1 C20 31.90(8)
C16 Zr1 C20 31.69(7)
C21 C1 B6 117.74(18)
C21 C1 B3 115.70(19)
B6 C1 B3 112.85(17)
C21 C1 C2 114.66(17)
B6 C1 C2 61.39(13)
B3 C1 C2 61.22(13)
C21 C1 B4 121.45(19)
B6 C1 B4 114.14(16)
B3 C1 B4 62.83(15)
C2 C1 B4 112.65(16)
C21 C1 B5 123.0(2)
B6 C1 B5 62.90(15)
B3 C1 B5 113.92(17)
C2 C1 B5 112.68(16)
B4 C1 B5 62.41(15)
C1 C2 B7 107.27(15)
C1 C2 B11 107.34(15)
B7 C2 B11 61.33(13)
C1 C2 B3 59.39(13)
B7 C2 B3 60.98(14)
B11 C2 B3 110.39(15)
C1 C2 B6 59.18(13)
B7 C2 B6 110.75(15)
B11 C2 B6 61.45(13)
B3 C2 B6 109.50(16)
C1 C2 Zr1 111.19(11)
B7 C2 Zr1 131.40(14)
B11 C2 Zr1 128.90(13)
B3 C2 Zr1 117.63(12)
B6 C2 Zr1 113.98(12)
C12 C11 C15 107.5(2)
C12 C11 Zr1 74.18(12)
C15 C11 Zr1 73.18(12)
C13 C12 C11 108.3(2)
C13 C12 Zr1 73.19(12)
C11 C12 Zr1 73.39(12)
C12 C13 C14 108.2(2)
C12 C13 Zr1 74.46(12)
C14 C13 Zr1 73.18(13)
C13 C14 C15 107.6(2)
C13 C14 Zr1 74.22(13)
C15 C14 Zr1 73.86(13)
C11 C15 C14 108.3(2)
C11 C15 Zr1 74.21(12)
C14 C15 Zr1 73.39(12)
C20 C16 C17 107.6(2)
C20 C16 Zr1 74.79(12)
C17 C16 Zr1 72.30(12)
C18 C17 C16 107.9(2)
C18 C17 Zr1 74.63(13)
C16 C17 Zr1 75.29(12)
C17 C18 C19 108.2(2)
C17 C18 Zr1 73.20(13)
C19 C18 Zr1 74.33(14)
C18 C19 C20 108.0(2)
C18 C19 Zr1 73.63(14)
C20 C19 Zr1 75.13(13)
C16 C20 C19 108.3(2)
C16 C20 Zr1 73.52(12)
C19 C20 Zr1 72.97(13)
C1 C21 C22 112.66(18)
C23 C22 C21 118.40(18)
C23 C22 Zr1 101.25(14)
C21 C22 Zr1 117.38(15)
C24 C23 C28 116.5(2)
C24 C23 C22 124.23(19)
C28 C23 C22 119.20(19)
C25 C24 C23 121.6(2)
C24 C25 C26 120.8(2)
C27 C26 C25 119.1(2)
C26 C27 C28 120.9(2)
C27 C28 C23 121.0(2)
C1 B3 C2 59.39(13)
C1 B3 B7 105.91(17)
C2 B3 B7 59.25(13)
C1 B3 B8 105.59(18)
C2 B3 B8 107.49(17)
B7 B3 B8 60.60(15)
C1 B3 B4 58.83(15)
C2 B3 B4 107.93(18)
B7 B3 B4 108.85(18)
B8 B3 B4 60.20(16)
C1 B4 B9 105.24(19)
C1 B4 B5 58.80(14)
B9 B4 B5 60.19(16)
C1 B4 B3 58.34(13)
B9 B4 B3 107.6(2)
B5 B4 B3 107.32(18)
C1 B4 B8 104.78(19)
B9 B4 B8 60.19(16)
B5 B4 B8 108.07(19)
B3 B4 B8 59.66(16)
C1 B5 B4 58.80(14)
C1 B5 B10 104.83(18)
B4 B5 B10 108.3(2)
C1 B5 B9 104.98(19)
B4 B5 B9 59.86(16)
B10 B5 B9 60.67(16)
C1 B5 B6 58.18(13)
B4 B5 B6 107.34(19)
B10 B5 B6 59.85(15)
B9 B5 B6 108.0(2)
C1 B6 C2 59.43(12)
C1 B6 B11 105.68(16)
C2 B6 B11 59.08(13)
C1 B6 B10 105.49(17)
C2 B6 B10 107.32(16)
B11 B6 B10 60.47(15)
C1 B6 B5 58.92(14)
C2 B6 B5 107.88(17)
B11 B6 B5 108.42(17)
B10 B6 B5 59.96(15)
C2 B7 B3 59.77(13)
C2 B7 B11 59.46(12)
B3 B7 B11 107.93(18)
C2 B7 B8 107.54(18)
B3 B7 B8 60.16(15)
B11 B7 B8 108.29(19)
C2 B7 B12 107.17(17)
B3 B7 B12 107.6(2)
B11 B7 B12 60.43(14)
B8 B7 B12 59.58(15)
B12 B8 B3 107.48(17)
B12 B8 B7 60.37(15)
B3 B8 B7 59.24(14)
B12 B8 B4 107.76(19)
B3 B8 B4 60.13(15)
B7 B8 B4 107.71(17)
B12 B8 B9 60.08(16)
B3 B8 B9 107.60(18)
B7 B8 B9 108.19(18)
B4 B8 B9 59.65(17)
B4 B9 B5 59.95(16)
B4 B9 B12 107.83(19)
B5 B9 B12 107.70(19)
B4 B9 B8 60.16(16)
B5 B9 B8 107.86(18)
B12 B9 B8 59.66(16)
B4 B9 B10 107.53(18)
B5 B9 B10 59.59(16)
B12 B9 B10 59.97(16)
B8 B9 B10 107.5(2)
B6 B10 B5 60.19(14)
B6 B10 B11 59.69(14)
B5 B10 B11 107.99(17)
B6 B10 B12 107.41(18)
B5 B10 B12 107.50(19)
B11 B10 B12 59.99(15)
B6 B10 B9 107.54(18)
B5 B10 B9 59.74(16)
B11 B10 B9 107.62(18)
B12 B10 B9 59.57(16)
C2 B11 B7 59.21(13)
C2 B11 B6 59.47(13)
B7 B11 B6 107.49(17)
C2 B11 B10 107.13(17)
B7 B11 B10 108.42(18)
B6 B11 B10 59.84(14)
C2 B11 B12 106.99(17)
B7 B11 B12 60.43(14)
B6 B11 B12 107.56(19)
B10 B11 B12 60.04(15)
B8 B12 B9 60.27(17)
B8 B12 B11 107.64(17)
B9 B12 B11 108.31(18)
B8 B12 B7 60.05(15)
B9 B12 B7 108.09(19)
B11 B12 B7 59.14(14)
B8 B12 B10 108.4(2)
B9 B12 B10 60.46(16)
B11 B12 B10 59.97(15)
B7 B12 B10 107.34(17)

loop_
_geom_bond_atom_site_label_1
_geom_bond_atom_site_label_2
_geom_bond_distance
Zr1 C22 2.352(2)
Zr1 C2 2.4338(19)
Zr1 C14 2.493(2)
Zr1 C17 2.498(2)
Zr1 C15 2.499(2)
Zr1 C13 2.506(2)
Zr1 C11 2.512(2)
Zr1 C18 2.516(2)
Zr1 C12 2.522(2)
Zr1 C19 2.525(2)
Zr1 C16 2.536(2)
Zr1 C20 2.552(2)
C1 C21 1.520(3)
C1 B6 1.696(3)
C1 B3 1.700(3)
C1 C2 1.700(3)
C1 B4 1.709(3)
C1 B5 1.709(3)
C2 B7 1.722(3)
C2 B11 1.726(3)
C2 B3 1.731(3)
C2 B6 1.733(3)
C11 C12 1.406(3)
C11 C15 1.407(3)
C12 C13 1.401(3)
C13 C14 1.403(3)
C14 C15 1.407(3)
C16 C20 1.389(3)
C16 C17 1.405(4)
C17 C18 1.389(4)
C18 C19 1.391(4)
C19 C20 1.395(4)
C21 C22 1.520(3)
C22 C23 1.474(3)
C23 C24 1.404(3)
C23 C28 1.404(3)
C24 C25 1.375(3)
C25 C26 1.378(4)
C26 C27 1.368(4)
C27 C28 1.389(3)
B3 B7 1.752(4)
B3 B8 1.768(3)
B3 B4 1.777(4)
B4 B9 1.769(4)
B4 B5 1.771(4)
B4 B8 1.778(4)
B5 B10 1.772(4)
B5 B9 1.775(4)
B5 B6 1.776(4)
B6 B11 1.767(3)
B6 B10 1.770(3)
B7 B11 1.759(3)
B7 B8 1.776(4)
B7 B12 1.782(4)
B8 B12 1.768(4)
B8 B9 1.779(4)
B9 B12 1.775(4)
B9 B10 1.791(4)
B10 B11 1.781(4)
B10 B12 1.783(4)
B11 B12 1.782(4)
